data_2219883
loop_
_publ_author_name
'Hussain, Muhammad Tahir'
'Tahir, M. Nawaz'
'Adnan, Ahmad'
'Hanif Ch, Asif'
'Rama, Nasim Hassan'

_publ_section_title
;
 3-(4-Methoxyphenyl)isochroman-1-one
;
_journal_coeditor_code HK2543
_journal_issue 11
_journal_name_full 'Acta Crystallographica Section E'
_journal_page_first o2111
_journal_paper_doi 10.1107/S1600536808032625
_journal_volume 64
_journal_year 2008
_chemical_formula_iupac 'C16 H14 O3'
_chemical_formula_moiety 'C16 H14 O3'
_chemical_formula_sum 'C16 H14 O3'
_chemical_formula_weight 254.27
_chemical_name_systematic
;
3-(4-Methoxyphenyl)isochroman-1-one
;
_space_group_IT_number 14
_symmetry_cell_setting monoclinic
_symmetry_space_group_name_Hall '-P 2ybc'
_symmetry_space_group_name_H-M 'P 1 21/c 1'
_atom_sites_solution_hydrogens geom
_atom_sites_solution_primary direct
_atom_sites_solution_secondary difmap
_audit_creation_method SHELXL97
_cell_angle_alpha 90
_cell_angle_beta 101.040(2)
_cell_angle_gamma 90
_cell_formula_units_Z 4
_cell_length_a 11.8933(7)
_cell_length_b 14.6874(9)
_cell_length_c 7.4521(4)
_cell_measurement_reflns_used 3302
_cell_measurement_temperature 296(2)
_cell_measurement_theta_max 28.77
_cell_measurement_theta_min 2.23
_cell_volume 1277.65(13)
_computing_cell_refinement 'APEX2 (Bruker, 2007)'
_computing_data_collection 'APEX2 (Bruker, 2007)'
_computing_data_reduction 'SAINT (Bruker, 2007)'
_computing_molecular_graphics
;
ORTEP-3 for Windows (Farrugia, 1997) and PLATON (Spek, 2003)
;
_computing_publication_material
;
WinGX (Farrugia, 1999) and PLATON (Spek, 2003)
;
_computing_structure_refinement 'SHELXL97 (Sheldrick, 2008)'
_computing_structure_solution 'SHELXS97 (Sheldrick, 2008)'
_diffrn_ambient_temperature 296(2)
_diffrn_detector_area_resol_mean 7.40
_diffrn_measured_fraction_theta_full 0.995
_diffrn_measured_fraction_theta_max 0.995
_diffrn_measurement_device_type 'Bruker KappaAPEXII CCD'
_diffrn_measurement_method \w
_diffrn_radiation_monochromator graphite
_diffrn_radiation_source 'fine-focus sealed tube'
_diffrn_radiation_type MoK\a
_diffrn_radiation_wavelength 0.71073
_diffrn_reflns_av_R_equivalents 0.0233
_diffrn_reflns_av_sigmaI/netI 0.0225
_diffrn_reflns_limit_h_max 16
_diffrn_reflns_limit_h_min -16
_diffrn_reflns_limit_k_max 19
_diffrn_reflns_limit_k_min -19
_diffrn_reflns_limit_l_max 10
_diffrn_reflns_limit_l_min -9
_diffrn_reflns_number 12426
_diffrn_reflns_theta_full 28.77
_diffrn_reflns_theta_max 28.77
_diffrn_reflns_theta_min 2.23
_diffrn_standards_number 0
_exptl_absorpt_coefficient_mu 0.091
_exptl_absorpt_correction_T_max 0.996
_exptl_absorpt_correction_T_min 0.980
_exptl_absorpt_correction_type multi-scan
_exptl_absorpt_process_details '(SADABS; Bruker, 2005)'
_exptl_crystal_colour yellow
_exptl_crystal_density_diffrn 1.332
_exptl_crystal_density_method 'not measured'
_exptl_crystal_description prismatic
_exptl_crystal_F_000 536
_exptl_crystal_size_max 0.24
_exptl_crystal_size_mid 0.16
_exptl_crystal_size_min 0.12
_refine_diff_density_max 0.140
_refine_diff_density_min -0.222
_refine_ls_extinction_method none
_refine_ls_goodness_of_fit_ref 1.007
_refine_ls_hydrogen_treatment mixed
_refine_ls_matrix_type full
_refine_ls_number_parameters 175
_refine_ls_number_reflns 3302
_refine_ls_number_restraints 0
_refine_ls_restrained_S_all 1.007
_refine_ls_R_factor_all 0.0657
_refine_ls_R_factor_gt 0.0416
_refine_ls_shift/su_max 0.000
_refine_ls_shift/su_mean 0.000
_refine_ls_structure_factor_coef Fsqd
_refine_ls_weighting_details 'calc w=1/[\s^2^(Fo^2^)+(0.0481P)^2^+0.2427P] where P=(Fo^2^+2Fc^2^)/3'
_refine_ls_weighting_scheme calc
_refine_ls_wR_factor_gt 0.0991
_refine_ls_wR_factor_ref 0.1166
_reflns_number_gt 2275
_reflns_number_total 3302
_reflns_threshold_expression I>2\s(I)
_cod_data_source_file hk2543.cif
_cod_data_source_block I
_cod_original_cell_volume 1277.66(13)
_cod_original_sg_symbol_H-M 'P 21/c'
_cod_database_code 2219883
_cod_database_fobs_code 2219883

loop_
_symmetry_equiv_pos_site_id
_symmetry_equiv_pos_as_xyz
1 x,y,z
2 -x,1/2+y,1/2-z
3 -x,-y,-z
4 x,1/2-y,1/2+z

loop_
_atom_site_aniso_label
_atom_site_aniso_U_11
_atom_site_aniso_U_22
_atom_site_aniso_U_33
_atom_site_aniso_U_12
_atom_site_aniso_U_13
_atom_site_aniso_U_23
O1 0.0692(7) 0.0953(8) 0.0350(5) 0.0026(6) 0.0079(5) -0.0001(5)
O2 0.0472(5) 0.0654(6) 0.0364(5) -0.0014(4) 0.0096(4) 0.0001(4)
O3 0.0460(6) 0.0818(8) 0.0601(6) 0.0054(5) -0.0018(5) -0.0082(5)
C1 0.0519(8) 0.0472(7) 0.0378(6) 0.0003(6) 0.0062(6) 0.0032(5)
C2 0.0466(7) 0.0375(6) 0.0410(7) -0.0019(5) 0.0057(5) 0.0020(5)
C3 0.0539(8) 0.0477(8) 0.0480(8) -0.0011(6) -0.0003(6) 0.0040(6)
C4 0.0443(8) 0.0557(8) 0.0688(10) 0.0005(6) 0.0013(7) 0.0014(7)
C5 0.0464(8) 0.0594(9) 0.0694(10) -0.0051(6) 0.0170(7) -0.0047(7)
C6 0.0513(8) 0.0585(8) 0.0477(8) -0.0056(6) 0.0138(6) -0.0006(6)
C7 0.0446(7) 0.0408(6) 0.0409(7) -0.0030(5) 0.0072(5) 0.0008(5)
C8 0.0465(7) 0.0574(8) 0.0351(6) 0.0001(6) 0.0064(5) 0.0041(5)
C9 0.0465(7) 0.0474(7) 0.0375(6) -0.0012(6) 0.0069(5) -0.0026(5)
C10 0.0435(7) 0.0493(7) 0.0396(6) -0.0033(5) 0.0106(5) -0.0023(5)
C11 0.0501(8) 0.0503(8) 0.0565(8) -0.0003(6) 0.0089(6) -0.0116(6)
C12 0.0514(8) 0.0615(9) 0.0561(9) -0.0065(7) 0.0033(7) -0.0168(7)
C13 0.0416(7) 0.0636(9) 0.0401(7) -0.0007(6) 0.0079(5) -0.0026(6)
C14 0.0522(8) 0.0547(8) 0.0547(8) 0.0056(6) 0.0074(7) -0.0085(7)
C15 0.0514(8) 0.0522(8) 0.0525(8) -0.0039(6) 0.0033(6) -0.0126(6)
C16 0.0561(9) 0.0836(12) 0.0574(9) 0.0146(8) 0.0060(7) 0.0092(8)

loop_
_atom_site_type_symbol
_atom_site_label
_atom_site_fract_x
_atom_site_fract_y
_atom_site_fract_z
_atom_site_U_iso_or_equiv
_atom_site_thermal_displace_type
_atom_site_occupancy
O O1 0.56862(10) 0.12610(9) -0.37797(13) 0.0668(4) Uani 1.000
O O2 0.68506(8) 0.13694(7) -0.11396(12) 0.0495(3) Uani 1.000
O O3 1.15702(8) 0.09384(8) 0.43236(15) 0.0642(4) Uani 1.000
C C1 0.57829(12) 0.13397(9) -0.21507(18) 0.0460(4) Uani 1.000
C C2 0.48087(11) 0.13874(8) -0.11934(17) 0.0421(4) Uani 1.000
C C3 0.37156(12) 0.15327(9) -0.2200(2) 0.0512(5) Uani 1.000
C C4 0.27961(12) 0.15613(10) -0.1325(2) 0.0575(5) Uani 1.000
C C5 0.29633(12) 0.14322(10) 0.0534(2) 0.0576(5) Uani 1.000
C C6 0.40443(12) 0.12764(10) 0.1541(2) 0.0519(5) Uani 1.000
C C7 0.49834(11) 0.12588(8) 0.06918(17) 0.0422(4) Uani 1.000
C C8 0.61822(11) 0.11135(10) 0.17022(17) 0.0465(4) Uani 1.000
C C9 0.70140(11) 0.16318(9) 0.07877(17) 0.0440(4) Uani 1.000
C C10 0.82407(11) 0.14481(9) 0.16272(17) 0.0438(4) Uani 1.000
C C11 0.88770(12) 0.20841(10) 0.27598(19) 0.0525(5) Uani 1.000
C C12 0.99780(12) 0.18919(11) 0.3646(2) 0.0573(5) Uani 1.000
C C13 1.04728(11) 0.10621(10) 0.34024(18) 0.0484(4) Uani 1.000
C C14 0.98541(12) 0.04249(10) 0.2268(2) 0.0542(5) Uani 1.000
C C15 0.87482(12) 0.06259(10) 0.1397(2) 0.0529(5) Uani 1.000
C C16 1.20764(14) 0.00719(12) 0.4207(2) 0.0664(6) Uani 1.000
H H3 0.36043 0.16105 -0.34599 0.0615 Uiso 1.000
H H4 0.20631 0.16679 -0.19903 0.0690 Uiso 1.000
H H5 0.23396 0.14501 0.11186 0.0691 Uiso 1.000
H H6 0.41438 0.11826 0.27955 0.0623 Uiso 1.000
H H8A 0.62502 0.13197 0.29549 0.0558 Uiso 1.000
H H8B 0.63641 0.04693 0.17237 0.0558 Uiso 1.000
H H9 0.6859(12) 0.2278(10) 0.0814(19) 0.0527 Uiso 1.000
H H11 0.85577 0.26487 0.29252 0.0630 Uiso 1.000
H H12 1.03908 0.23245 0.44148 0.0687 Uiso 1.000
H H14 1.01772 -0.01364 0.20892 0.0651 Uiso 1.000
H H15 0.83351 0.01922 0.06319 0.0635 Uiso 1.000
H H16A 1.28412 0.00733 0.49143 0.0995 Uiso 1.000
H H16B 1.16306 -0.03839 0.46749 0.0995 Uiso 1.000
H H16C 1.21001 -0.00605 0.29534 0.0995 Uiso 1.000

loop_
_atom_type_symbol
_atom_type_description
_atom_type_scat_dispersion_real
_atom_type_scat_dispersion_imag
_atom_type_scat_source
O O 0.0106 0.0060 'International Tables Vol C Tables 4.2.6.8 and 6.1.1.4'
H H 0.0000 0.0000 'International Tables Vol C Tables 4.2.6.8 and 6.1.1.4'
C C 0.0033 0.0016 'International Tables Vol C Tables 4.2.6.8 and 6.1.1.4'

loop_
_geom_angle_atom_site_label_1
_geom_angle_atom_site_label_2
_geom_angle_atom_site_label_3
_geom_angle
_geom_angle_publ_flag
C1 O2 C9 119.41(10) no
C13 O3 C16 117.70(12) no
O1 C1 O2 117.72(13) no
O1 C1 C2 124.12(13) no
O2 C1 C2 118.15(11) no
C1 C2 C3 119.19(12) no
C1 C2 C7 120.16(12) no
C3 C2 C7 120.63(12) no
C2 C3 C4 119.71(13) no
C3 C4 C5 119.89(14) no
C4 C5 C6 120.77(14) no
C5 C6 C7 120.27(13) no
C2 C7 C6 118.72(12) no
C2 C7 C8 118.10(12) no
C6 C7 C8 123.18(12) no
C7 C8 C9 110.17(11) no
O2 C9 C8 109.56(10) no
O2 C9 C10 107.35(10) no
C8 C9 C10 112.99(11) no
C9 C10 C11 120.57(12) no
C9 C10 C15 121.45(12) no
C11 C10 C15 117.85(13) no
C10 C11 C12 120.85(14) no
C11 C12 C13 120.51(14) no
O3 C13 C12 116.22(13) no
O3 C13 C14 124.44(13) no
C12 C13 C14 119.34(13) no
C13 C14 C15 119.47(13) no
C10 C15 C14 121.98(13) no
C2 C3 H3 120.00 no
C4 C3 H3 120.00 no
C3 C4 H4 120.00 no
C5 C4 H4 120.00 no
C4 C5 H5 120.00 no
C6 C5 H5 120.00 no
C5 C6 H6 120.00 no
C7 C6 H6 120.00 no
C7 C8 H8A 110.00 no
C7 C8 H8B 110.00 no
C9 C8 H8A 110.00 no
C9 C8 H8B 110.00 no
H8A C8 H8B 108.00 no
O2 C9 H9 106.7(8) no
C8 C9 H9 110.0(9) no
C10 C9 H9 110.0(9) no
C10 C11 H11 120.00 no
C12 C11 H11 120.00 no
C11 C12 H12 120.00 no
C13 C12 H12 120.00 no
C13 C14 H14 120.00 no
C15 C14 H14 120.00 no
C10 C15 H15 119.00 no
C14 C15 H15 119.00 no
O3 C16 H16A 109.00 no
O3 C16 H16B 109.00 no
O3 C16 H16C 109.00 no
H16A C16 H16B 109.00 no
H16A C16 H16C 109.00 no
H16B C16 H16C 109.00 no

loop_
_geom_bond_atom_site_label_1
_geom_bond_atom_site_label_2
_geom_bond_distance
_geom_bond_publ_flag
O1 C1 1.2028(16) no
O2 C1 1.3475(17) no
O2 C9 1.4636(15) no
O3 C13 1.3655(17) no
O3 C16 1.418(2) no
C1 C2 1.4741(19) no
C2 C3 1.387(2) no
C2 C7 1.3931(18) no
C3 C4 1.377(2) no
C4 C5 1.375(2) no
C5 C6 1.378(2) no
C6 C7 1.385(2) no
C7 C8 1.4947(19) no
C8 C9 1.5102(19) no
C9 C10 1.4977(19) no
C10 C11 1.3831(19) no
C10 C15 1.375(2) no
C11 C12 1.378(2) no
C12 C13 1.380(2) no
C13 C14 1.376(2) no
C14 C15 1.383(2) no
C3 H3 0.9300 no
C4 H4 0.9300 no
C5 H5 0.9300 no
C6 H6 0.9300 no
C8 H8A 0.9700 no
C8 H8B 0.9700 no
C9 H9 0.968(15) no
C11 H11 0.9300 no
C12 H12 0.9300 no
C14 H14 0.9300 no
C15 H15 0.9300 no
C16 H16A 0.9600 no
C16 H16B 0.9600 no
C16 H16C 0.9600 no

loop_
_geom_contact_atom_site_label_1
_geom_contact_atom_site_label_2
_geom_contact_distance
_geom_contact_site_symmetry_2
_geom_contact_publ_flag
O1 C16 3.367(2) 3_755 no
O3 C4 3.4157(18) 1_656 no
O3 C3 3.3841(18) 1_656 no
O1 H3 2.5800 . no
O1 H6 2.8500 1_554 no
O1 H9 2.608(15) 4_554 no
O1 H8A 2.6500 1_554 no
O1 H16A 2.8600 3_755 no
O2 H11 2.6900 4_554 no
O2 H15 2.6400 . no
O2 H16C 2.7800 3_755 no
O3 H3 2.8300 1_656 no
O3 H4 2.9000 1_656 no
O3 H5 2.8200 1_655 no
C3 C6 3.395(2) 4_554 no
C3 O3 3.3841(18) 1_454 no
C3 C5 3.465(2) 4_554 no
C4 O3 3.4157(18) 1_454 no
C5 C3 3.465(2) 4_555 no
C6 C3 3.395(2) 4_555 no
C16 O1 3.367(2) 3_755 no
C1 H9 2.967(15) 4_554 no
C2 H8B 3.0500 3_655 no
C2 H9 2.915(14) . no
C3 H16A 3.0700 1_454 no
C3 H8B 2.9700 3_655 no
C4 H15 3.0000 3_655 no
C5 H3 3.0300 4_555 no
C5 H15 2.8800 3_655 no
C13 H5 3.1000 1_655 no
C14 H16B 2.7600 . no
C14 H16C 2.7200 . no
C15 H16B 3.0700 3_756 no
C15 H8B 2.9000 . no
C16 H14 2.5100 . no
H3 O1 2.5800 . no
H3 O3 2.8300 1_454 no
H3 C5 3.0300 4_554 no
H4 O3 2.9000 1_454 no
H5 O3 2.8200 1_455 no
H5 C13 3.1000 1_455 no
H6 O1 2.8500 1_556 no
H6 H8A 2.4900 . no
H8A O1 2.6500 1_556 no
H8A H6 2.4900 . no
H8B C15 2.9000 . no
H8B C2 3.0500 3_655 no
H8B C3 2.9700 3_655 no
H9 C2 2.915(14) . no
H9 H11 2.3700 . no
H9 O1 2.608(15) 4_555 no
H9 C1 2.967(15) 4_555 no
H11 H9 2.3700 . no
H11 O2 2.6900 4_555 no
H14 C16 2.5100 . no
H14 H16B 2.3600 . no
H14 H16C 2.2600 . no
H15 O2 2.6400 . no
H15 C4 3.0000 3_655 no
H15 C5 2.8800 3_655 no
H16A C3 3.0700 1_656 no
H16A O1 2.8600 3_755 no
H16B C14 2.7600 . no
H16B H14 2.3600 . no
H16B C15 3.0700 3_756 no
H16C C14 2.7200 . no
H16C H14 2.2600 . no
H16C O2 2.7800 3_755 no

loop_
_geom_hbond_atom_site_label_D
_geom_hbond_atom_site_label_H
_geom_hbond_atom_site_label_A
_geom_hbond_site_symmetry_A
_geom_hbond_distance_DH
_geom_hbond_distance_HA
_geom_hbond_distance_DA
_geom_hbond_angle_DHA
_geom_hbond_publ_flag
C8 H8B Cg2 3_655 0.97 2.94 3.8398(16) 154 yes
C16 H16B Cg3 3_756 0.96 2.89 3.7804(17) 154 yes

loop_
_geom_torsion_atom_site_label_1
_geom_torsion_atom_site_label_2
_geom_torsion_atom_site_label_3
_geom_torsion_atom_site_label_4
_geom_torsion
_geom_torsion_publ_flag
C9 O2 C1 O1 168.75(13) no
C9 O2 C1 C2 -12.42(17) no
C1 O2 C9 C8 47.27(15) no
C1 O2 C9 C10 170.31(11) no
C16 O3 C13 C12 175.67(13) no
C16 O3 C13 C14 -4.8(2) no
O1 C1 C2 C3 -13.4(2) no
O1 C1 C2 C7 164.54(14) no
O2 C1 C2 C3 167.82(12) no
O2 C1 C2 C7 -14.21(18) no
C1 C2 C3 C4 178.77(12) no
C7 C2 C3 C4 0.81(19) no
C1 C2 C7 C6 -177.78(12) no
C1 C2 C7 C8 2.58(17) no
C3 C2 C7 C6 0.17(18) no
C3 C2 C7 C8 -179.48(12) no
C2 C3 C4 C5 -1.0(2) no
C3 C4 C5 C6 0.2(2) no
C4 C5 C6 C7 0.8(2) no
C5 C6 C7 C2 -1.0(2) no
C5 C6 C7 C8 178.66(13) no
C2 C7 C8 C9 32.06(16) no
C6 C7 C8 C9 -147.57(13) no
C7 C8 C9 O2 -55.05(14) no
C7 C8 C9 C10 -174.68(11) no
O2 C9 C10 C11 134.82(12) no
O2 C9 C10 C15 -49.38(16) no
C8 C9 C10 C11 -104.28(15) no
C8 C9 C10 C15 71.51(16) no
C9 C10 C11 C12 175.05(13) no
C15 C10 C11 C12 -0.9(2) no
C9 C10 C15 C14 -175.39(13) no
C11 C10 C15 C14 0.5(2) no
C10 C11 C12 C13 0.8(2) no
C11 C12 C13 O3 179.38(13) no
C11 C12 C13 C14 -0.2(2) no
O3 C13 C14 C15 -179.72(13) no
C12 C13 C14 C15 -0.2(2) no
C13 C14 C15 C10 0.0(2) no

loop_
_cod_related_entry_id
_cod_related_entry_database
_cod_related_entry_code
1 ChemSpider 2033777
